data_7100010
loop_
_publ_author_name
'Osipov, Alexander L.'
'Vyboishchikov, Sergei F.'
'Dorogov, Konstantin Y.'
'Kuzmina, Lyudmila G.'
'Howard, Judith A. K.'
'Lemenovskii, Dmitrii A.'
'Nikonov, Georgii I.'

_publ_section_title
;
 Cp*(iPr3P)Ru(Cl)(\h2-HSiClMe2): the first complex with simultaneous
 Si--H and RuCl&#x22EF;SiCl inter-ligand interactions
;
_journal_coden_ASTM CHCOFS
_journal_issue 26
_journal_name_full
;
 Chemical Communications (Cambridge, United Kingdom)
;
_journal_page_first 3349
_journal_page_last 3351
_journal_paper_doi 10.1039/b500679a
_journal_year 2005
_chemical_formula_sum 'C21 H43 Cl2 P Ru Si'
_chemical_formula_weight 526.58
_space_group_IT_number 14
_symmetry_cell_setting monoclinic
_symmetry_space_group_name_Hall '-P 2ybc'
_symmetry_space_group_name_H-M 'P 1 21/c 1'
_cell_angle_alpha 90.00
_cell_angle_beta 99.8980(10)
_cell_angle_gamma 90.00
_cell_formula_units_Z 4
_cell_length_a 10.9544(3)
_cell_length_b 15.0911(4)
_cell_length_c 15.4986(4)
_cell_measurement_temperature 123(2)
_cell_volume 2524.00(12)
_diffrn_ambient_temperature 123(2)
_exptl_crystal_density_diffrn 1.386
_cod_original_sg_symbol_H-M 'P 21/c'
_cod_database_code 7100010

loop_
_symmetry_equiv_pos_as_xyz
'x, y, z'
'-x, y+1/2, -z+1/2'
'-x, -y, -z'
'x, -y-1/2, z-1/2'

loop_
_atom_site_label
_atom_site_type_symbol
_atom_site_fract_x
_atom_site_fract_y
_atom_site_fract_z
_atom_site_U_iso_or_equiv
_atom_site_adp_type
_atom_site_occupancy
_atom_site_symmetry_multiplicity
_atom_site_calc_flag
_atom_site_refinement_flags
_atom_site_disorder_assembly
_atom_site_disorder_group
Ru1 Ru 0.724789(16) 0.561806(11) 0.229047(12) 0.01809(6) Uani 1 1 d . . .
Cl1 Cl 0.87338(6) 0.44697(4) 0.27919(4) 0.02954(14) Uani 1 1 d . . .
Cl2 Cl 0.57731(7) 0.63861(5) 0.42272(5) 0.03881(16) Uani 1 1 d . . .
P1 P 0.89547(6) 0.65982(4) 0.23042(4) 0.02139(13) Uani 1 1 d . . .
Si1 Si 0.70879(7) 0.54902(5) 0.38094(5) 0.02732(15) Uani 1 1 d . . .
C1 C 0.5524(2) 0.60309(17) 0.13903(18) 0.0289(6) Uani 1 1 d . . .
C2 C 0.5243(2) 0.52959(18) 0.19015(18) 0.0304(6) Uani 1 1 d . . .
C3 C 0.5937(2) 0.45537(16) 0.17005(17) 0.0257(5) Uani 1 1 d . . .
C4 C 0.6622(2) 0.48303(15) 0.10208(16) 0.0245(5) Uani 1 1 d . . .
C5 C 0.6325(2) 0.57255(16) 0.08123(16) 0.0266(5) Uani 1 1 d . . .
C6 C 0.4826(3) 0.68914(19) 0.1322(2) 0.0447(8) Uani 1 1 d . . .
H6A H 0.5124 0.7274 0.0891 0.067 Uiso 1 1 calc R . .
H6B H 0.4961 0.7186 0.1894 0.067 Uiso 1 1 calc R . .
H6C H 0.3940 0.6776 0.1136 0.067 Uiso 1 1 calc R . .
C7 C 0.4191(3) 0.5281(2) 0.2407(2) 0.0481(8) Uani 1 1 d . . .
H7A H 0.3428 0.5103 0.2018 0.072 Uiso 1 1 calc R . .
H7B H 0.4082 0.5873 0.2642 0.072 Uiso 1 1 calc R . .
H7C H 0.4375 0.4857 0.2891 0.072 Uiso 1 1 calc R . .
C8 C 0.5882(3) 0.36186(17) 0.2015(2) 0.0398(7) Uani 1 1 d . . .
H8A H 0.6644 0.3480 0.2423 0.060 Uiso 1 1 calc R . .
H8B H 0.5796 0.3214 0.1513 0.060 Uiso 1 1 calc R . .
H8C H 0.5168 0.3550 0.2313 0.060 Uiso 1 1 calc R . .
C9 C 0.7355(3) 0.42047(18) 0.05642(19) 0.0353(6) Uani 1 1 d . . .
H9A H 0.7536 0.4483 0.0029 0.053 Uiso 1 1 calc R . .
H9B H 0.6877 0.3661 0.0413 0.053 Uiso 1 1 calc R . .
H9C H 0.8134 0.4060 0.0952 0.053 Uiso 1 1 calc R . .
C10 C 0.6641(3) 0.62156(19) 0.00400(18) 0.0396(7) Uani 1 1 d . . .
H10A H 0.6017 0.6089 -0.0478 0.059 Uiso 1 1 calc R . .
H10B H 0.7458 0.6025 -0.0067 0.059 Uiso 1 1 calc R . .
H10C H 0.6656 0.6854 0.0159 0.059 Uiso 1 1 calc R . .
C11 C 0.9519(2) 0.66631(16) 0.12380(17) 0.0285(5) Uani 1 1 d . . .
H11A H 0.8791 0.6876 0.0809 0.034 Uiso 1 1 calc R . .
C12 C 0.9849(3) 0.57595(18) 0.0883(2) 0.0378(7) Uani 1 1 d . . .
H12C H 1.0750 0.5677 0.1008 0.057 Uiso 1 1 calc R . .
H12A H 0.9560 0.5738 0.0249 0.057 Uiso 1 1 calc R . .
H12B H 0.9448 0.5288 0.1167 0.057 Uiso 1 1 calc R . .
C13 C 1.0551(3) 0.73396(19) 0.11784(19) 0.0408(7) Uani 1 1 d . . .
H13A H 1.0773 0.7316 0.0593 0.061 Uiso 1 1 calc R . .
H13B H 1.1280 0.7198 0.1618 0.061 Uiso 1 1 calc R . .
H13C H 1.0257 0.7936 0.1287 0.061 Uiso 1 1 calc R . .
C14 C 0.8610(2) 0.77883(15) 0.24771(16) 0.0267(5) Uani 1 1 d . . .
H14A H 0.9404 0.8125 0.2511 0.032 Uiso 1 1 calc R . .
C15 C 0.8115(3) 0.79611(18) 0.33274(18) 0.0369(6) Uani 1 1 d . . .
H15A H 0.7956 0.8596 0.3381 0.055 Uiso 1 1 calc R . .
H15B H 0.8730 0.7767 0.3828 0.055 Uiso 1 1 calc R . .
H15C H 0.7343 0.7630 0.3318 0.055 Uiso 1 1 calc R . .
C16 C 0.7688(3) 0.81737(17) 0.17152(19) 0.0377(7) Uani 1 1 d . . .
H16A H 0.7535 0.8798 0.1833 0.057 Uiso 1 1 calc R . .
H16B H 0.6907 0.7844 0.1652 0.057 Uiso 1 1 calc R . .
H16C H 0.8030 0.8125 0.1173 0.057 Uiso 1 1 calc R . .
C17 C 1.0344(2) 0.63778(18) 0.31723(18) 0.0302(6) Uani 1 1 d . . .
H17A H 1.0021 0.6095 0.3671 0.036 Uiso 1 1 calc R . .
C18 C 1.1269(3) 0.5720(2) 0.2898(2) 0.0457(8) Uani 1 1 d . . .
H18A H 1.1962 0.5637 0.3383 0.069 Uiso 1 1 calc R . .
H18B H 1.1581 0.5952 0.2387 0.069 Uiso 1 1 calc R . .
H18C H 1.0856 0.5151 0.2750 0.069 Uiso 1 1 calc R . .
C19 C 1.1071(3) 0.7199(2) 0.3552(2) 0.0438(7) Uani 1 1 d . . .
H19A H 1.1771 0.7015 0.3998 0.066 Uiso 1 1 calc R . .
H19B H 1.0525 0.7589 0.3818 0.066 Uiso 1 1 calc R . .
H19C H 1.1381 0.7516 0.3082 0.066 Uiso 1 1 calc R . .
C20 C 0.8475(3) 0.5714(2) 0.46699(17) 0.0376(7) Uani 1 1 d . . .
H20A H 0.8253 0.5633 0.5251 0.056 Uiso 1 1 calc R . .
H20B H 0.8755 0.6325 0.4612 0.056 Uiso 1 1 calc R . .
H20C H 0.9142 0.5303 0.4597 0.056 Uiso 1 1 calc R . .
C21 C 0.6501(4) 0.43908(19) 0.4146(2) 0.0476(8) Uani 1 1 d . . .
H21A H 0.6468 0.4401 0.4774 0.071 Uiso 1 1 calc R . .
H21B H 0.7060 0.3918 0.4025 0.071 Uiso 1 1 calc R . .
H21C H 0.5669 0.4282 0.3815 0.071 Uiso 1 1 calc R . .
H1 H 0.701(3) 0.6422(18) 0.2835(19) 0.037(8) Uiso 1 1 d . . .

loop_
_atom_site_aniso_label
_atom_site_aniso_U_11
_atom_site_aniso_U_22
_atom_site_aniso_U_33
_atom_site_aniso_U_23
_atom_site_aniso_U_13
_atom_site_aniso_U_12
Ru1 0.01883(9) 0.01642(9) 0.02021(10) -0.00003(7) 0.00670(7) -0.00004(7)
Cl1 0.0314(3) 0.0225(3) 0.0337(3) 0.0012(2) 0.0027(2) 0.0075(2)
Cl2 0.0420(4) 0.0409(4) 0.0399(4) -0.0070(3) 0.0250(3) 0.0003(3)
P1 0.0217(3) 0.0203(3) 0.0242(3) -0.0040(2) 0.0098(2) -0.0022(2)
Si1 0.0348(4) 0.0267(3) 0.0233(3) 0.0015(3) 0.0130(3) -0.0008(3)
C1 0.0231(12) 0.0247(12) 0.0363(14) -0.0050(11) -0.0023(10) 0.0013(10)
C2 0.0201(12) 0.0355(14) 0.0361(14) -0.0059(12) 0.0063(10) -0.0034(11)
C3 0.0238(12) 0.0227(11) 0.0293(12) -0.0040(10) 0.0011(10) -0.0029(9)
C4 0.0261(12) 0.0222(11) 0.0245(12) -0.0042(10) 0.0021(9) -0.0002(9)
C5 0.0270(12) 0.0266(12) 0.0241(12) -0.0007(10) -0.0017(9) -0.0006(10)
C6 0.0364(16) 0.0374(15) 0.0539(19) -0.0122(14) -0.0101(14) 0.0122(13)
C7 0.0228(14) 0.069(2) 0.056(2) -0.0127(17) 0.0169(13) -0.0090(14)
C8 0.0469(17) 0.0253(13) 0.0471(17) 0.0015(12) 0.0078(14) -0.0135(12)
C9 0.0386(15) 0.0316(14) 0.0362(15) -0.0118(12) 0.0079(12) 0.0026(12)
C10 0.0509(18) 0.0369(15) 0.0275(14) 0.0058(12) -0.0029(12) -0.0047(13)
C11 0.0331(14) 0.0277(12) 0.0286(13) -0.0080(10) 0.0165(10) -0.0087(11)
C12 0.0384(16) 0.0368(15) 0.0436(16) -0.0154(13) 0.0225(13) -0.0046(12)
C13 0.0509(18) 0.0413(16) 0.0372(15) -0.0119(13) 0.0274(13) -0.0187(14)
C14 0.0333(13) 0.0205(11) 0.0296(13) -0.0065(10) 0.0149(10) -0.0053(10)
C15 0.0514(18) 0.0263(13) 0.0388(15) -0.0079(12) 0.0245(13) -0.0035(12)
C16 0.0508(18) 0.0200(12) 0.0437(16) 0.0005(12) 0.0120(13) 0.0022(12)
C17 0.0215(12) 0.0366(14) 0.0324(14) -0.0041(11) 0.0041(10) -0.0033(11)
C18 0.0232(14) 0.0547(19) 0.058(2) -0.0048(16) 0.0042(13) 0.0043(13)
C19 0.0344(16) 0.0530(18) 0.0417(17) -0.0056(14) 0.0006(13) -0.0127(14)
C20 0.0454(17) 0.0466(17) 0.0207(12) 0.0032(12) 0.0049(11) 0.0068(14)
C21 0.074(2) 0.0349(15) 0.0394(16) 0.0055(13) 0.0253(16) -0.0101(15)

loop_
_geom_bond_atom_site_label_1
_geom_bond_atom_site_label_2
_geom_bond_distance
_geom_bond_site_symmetry_2
_geom_bond_publ_flag
Ru1 C2 2.229(2) . ?
Ru1 C1 2.235(2) . ?
Ru1 C3 2.242(2) . ?
Ru1 C4 2.301(2) . ?
Ru1 C5 2.345(2) . ?
Ru1 P1 2.3813(6) . ?
Ru1 Si1 2.3982(7) . ?
Ru1 Cl1 2.4129(6) . ?
Ru1 H1 1.52(3) . ?
Cl2 Si1 2.1547(10) . ?
P1 C11 1.864(3) . ?
P1 C14 1.864(2) . ?
P1 C17 1.880(3) . ?
Si1 C20 1.872(3) . ?
Si1 C21 1.885(3) . ?
C1 C2 1.427(4) . ?
C1 C5 1.434(4) . ?
C1 C6 1.501(4) . ?
C2 C3 1.419(4) . ?
C2 C7 1.500(4) . ?
C3 C4 1.455(4) . ?
C3 C8 1.497(3) . ?
C4 C5 1.414(3) . ?
C4 C9 1.495(4) . ?
C5 C10 1.497(4) . ?
C6 H6A 0.9800 . ?
C6 H6B 0.9800 . ?
C6 H6C 0.9800 . ?
C7 H7A 0.9800 . ?
C7 H7B 0.9800 . ?
C7 H7C 0.9800 . ?
C8 H8A 0.9800 . ?
C8 H8B 0.9800 . ?
C8 H8C 0.9800 . ?
C9 H9A 0.9800 . ?
C9 H9B 0.9800 . ?
C9 H9C 0.9800 . ?
C10 H10A 0.9800 . ?
C10 H10B 0.9800 . ?
C10 H10C 0.9800 . ?
C11 C12 1.536(3) . ?
C11 C13 1.537(4) . ?
C11 H11A 1.0000 . ?
C12 H12C 0.9800 . ?
C12 H12A 0.9800 . ?
C12 H12B 0.9800 . ?
C13 H13A 0.9800 . ?
C13 H13B 0.9800 . ?
C13 H13C 0.9800 . ?
C14 C16 1.531(4) . ?
C14 C15 1.531(3) . ?
C14 H14A 1.0000 . ?
C15 H15A 0.9800 . ?
C15 H15B 0.9800 . ?
C15 H15C 0.9800 . ?
C16 H16A 0.9800 . ?
C16 H16B 0.9800 . ?
C16 H16C 0.9800 . ?
C17 C18 1.529(4) . ?
C17 C19 1.534(4) . ?
C17 H17A 1.0000 . ?
C18 H18A 0.9800 . ?
C18 H18B 0.9800 . ?
C18 H18C 0.9800 . ?
C19 H19A 0.9800 . ?
C19 H19B 0.9800 . ?
C19 H19C 0.9800 . ?
C20 H20A 0.9800 . ?
C20 H20B 0.9800 . ?
C20 H20C 0.9800 . ?
C21 H21A 0.9800 . ?
C21 H21B 0.9800 . ?
C21 H21C 0.9800 . ?
